data_7102724
loop_
_publ_author_name
'Nakamura, Asao'
'Sato, Tomohiro'
'Kuroda, Reiko'

_publ_section_title
;
 Formation of racemic crystals of transition metal complexes by
 grinding 1 : 1 mixtures of enantiomeric crystals.
;
_journal_issue 24
_journal_name_full 'Chemical communications (Cambridge, England)'
_journal_page_first 2858
_journal_page_last 2859
_journal_paper_doi 10.1039/b409006c
_journal_year 2004
_chemical_formula_sum 'C72 H50 F24 N12 O Os2 P4'
_chemical_formula_weight 2059.52
_chemical_name_systematic
;
?
;
_space_group_IT_number 9
_symmetry_cell_setting monoclinic
_symmetry_space_group_name_Hall 'C -2yc'
_symmetry_space_group_name_H-M 'C 1 c 1'
_atom_sites_solution_hydrogens geom
_atom_sites_solution_primary direct
_atom_sites_solution_secondary difmap
_audit_creation_method SHELXL-97
_cell_angle_alpha 90.00
_cell_angle_beta 101.6650(10)
_cell_angle_gamma 90.00
_cell_formula_units_Z 4
_cell_length_a 36.6813(19)
_cell_length_b 15.8390(8)
_cell_length_c 12.1451(6)
_cell_measurement_reflns_used 10791
_cell_measurement_temperature 100(2)
_cell_measurement_theta_max 27.90
_cell_measurement_theta_min 1.13
_cell_volume 6910.5(6)
_computing_cell_refinement 'Bruker SAINT'
_computing_data_collection 'Bruker SMART'
_computing_data_reduction 'Bruker SAINT'
_computing_structure_refinement 'SHELXL-97 (Sheldrick, 1997)'
_computing_structure_solution 'SHELXS-97 (Sheldrick, 1997)'
_diffrn_ambient_temperature 100(2)
_diffrn_measured_fraction_theta_full 0.963
_diffrn_measured_fraction_theta_max 0.963
_diffrn_measurement_device_type 'Bruker APEX'
_diffrn_measurement_method '\w scans'
_diffrn_radiation_monochromator graphite
_diffrn_radiation_source 'fine-focus sealed tube'
_diffrn_radiation_type MoK\a
_diffrn_radiation_wavelength 0.71073
_diffrn_reflns_av_R_equivalents 0.0264
_diffrn_reflns_av_sigmaI/netI 0.0448
_diffrn_reflns_limit_h_max 46
_diffrn_reflns_limit_h_min -47
_diffrn_reflns_limit_k_max 20
_diffrn_reflns_limit_k_min -20
_diffrn_reflns_limit_l_max 11
_diffrn_reflns_limit_l_min -15
_diffrn_reflns_number 21341
_diffrn_reflns_theta_full 27.90
_diffrn_reflns_theta_max 27.90
_diffrn_reflns_theta_min 1.13
_exptl_absorpt_coefficient_mu 3.890
_exptl_absorpt_correction_T_max 0.5930
_exptl_absorpt_correction_T_min 0.5101
_exptl_absorpt_correction_type empirical
_exptl_absorpt_process_details 'Bruker SADABS'
_exptl_crystal_colour black
_exptl_crystal_density_diffrn 1.980
_exptl_crystal_density_method 'not measured'
_exptl_crystal_description prism
_exptl_crystal_F_000 4008
_exptl_crystal_size_max 0.20
_exptl_crystal_size_mid 0.20
_exptl_crystal_size_min 0.15
_refine_diff_density_max 1.730
_refine_diff_density_min -0.555
_refine_diff_density_rms 0.128
_refine_ls_abs_structure_details 'Flack H D (1983), Acta Cryst. A39, 876-881'
_refine_ls_abs_structure_Flack 0.204(6)
_refine_ls_extinction_method none
_refine_ls_goodness_of_fit_ref 1.032
_refine_ls_hydrogen_treatment mixed
_refine_ls_matrix_type full
_refine_ls_number_parameters 601
_refine_ls_number_reflns 10791
_refine_ls_number_restraints 65
_refine_ls_restrained_S_all 1.198
_refine_ls_R_factor_all 0.0321
_refine_ls_R_factor_gt 0.0313
_refine_ls_shift/su_max 0.001
_refine_ls_shift/su_mean 0.000
_refine_ls_structure_factor_coef Fsqd
_refine_ls_weighting_details 'calc w=1/[\s^2^(Fo^2^)+(0.0344P)^2^+35.4633P] where P=(Fo^2^+2Fc^2^)/3'
_refine_ls_weighting_scheme calc
_refine_ls_wR_factor_gt 0.0756
_refine_ls_wR_factor_ref 0.0766
_reflns_number_gt 10539
_reflns_number_total 10791
_reflns_threshold_expression >2sigma(I)
_cod_data_source_file b409006c.txt
_cod_data_source_block compound_8
_cod_depositor_comments
;
The following automatic conversions were performed:
'_symmetry_cell_setting' value 'Monoclinic' changed to 'monoclinic'
according to '/home/saulius/struct/CIF-dictionaries/cif_core.dic'
dictionary named 'cif_core.dic' version 2.4.1 from 2010-06-29.

Automatic conversion script
Id: cif_fix_enum 1527 2010-12-29 10:47:43Z saulius 
;
_cod_original_sg_symbol_H-M Cc
_cod_database_code 7102724

loop_
_symmetry_equiv_pos_as_xyz
'x, y, z'
'x, -y, z+1/2'
'x+1/2, y+1/2, z'
'x+1/2, -y+1/2, z+1/2'

loop_
_atom_site_label
_atom_site_type_symbol
_atom_site_fract_x
_atom_site_fract_y
_atom_site_fract_z
_atom_site_U_iso_or_equiv
_atom_site_adp_type
_atom_site_occupancy
_atom_site_symmetry_multiplicity
_atom_site_calc_flag
_atom_site_refinement_flags
_atom_site_disorder_assembly
_atom_site_disorder_group
N1 N 0.19930(18) 0.2857(4) -0.3066(6) 0.0134(14) Uiso 1 1 d . . .
C2 C 0.2285(2) 0.3370(5) -0.2881(6) 0.0195(15) Uiso 1 1 d . . .
H2 H 0.2310 0.3759 -0.3434 0.023 Uiso 1 1 calc R . .
C3 C 0.2555(2) 0.3353(5) -0.1901(7) 0.0227(16) Uiso 1 1 d . . .
H3 H 0.2754 0.3727 -0.1810 0.027 Uiso 1 1 calc R . .
C4 C 0.2529(2) 0.2778(5) -0.1056(7) 0.0221(16) Uiso 1 1 d . . .
H4 H 0.2709 0.2763 -0.0395 0.027 Uiso 1 1 calc R . .
C5 C 0.2173(2) 0.1591(5) -0.0414(7) 0.0237(16) Uiso 1 1 d . . .
H5 H 0.2340 0.1554 0.0272 0.028 Uiso 1 1 calc R . .
C6 C 0.1882(2) 0.1058(5) -0.0649(7) 0.0237(16) Uiso 1 1 d . . .
H6 H 0.1857 0.0640 -0.0131 0.028 Uiso 1 1 calc R . .
C7 C 0.1295(2) 0.0581(5) -0.1965(7) 0.0245(16) Uiso 1 1 d . . .
H7 H 0.1253 0.0159 -0.1473 0.029 Uiso 1 1 calc R . .
C8 C 0.1054(2) 0.0688(5) -0.2962(7) 0.0242(17) Uiso 1 1 d . . .
H8 H 0.0853 0.0323 -0.3166 0.029 Uiso 1 1 calc R . .
C9 C 0.1108(2) 0.1348(5) -0.3690(7) 0.0248(16) Uiso 1 1 d . . .
H9 H 0.0936 0.1423 -0.4360 0.030 Uiso 1 1 calc R . .
N10 N 0.14005(17) 0.1869(4) -0.3437(5) 0.0181(13) Uiso 1 1 d . . .
C11 C 0.1651(2) 0.1742(5) -0.2455(6) 0.0181(14) Uiso 1 1 d . . .
C12 C 0.1610(2) 0.1114(5) -0.1675(6) 0.0204(15) Uiso 1 1 d . . .
C13 C 0.2227(2) 0.2223(5) -0.1226(7) 0.0203(16) Uiso 1 1 d . . .
C14 C 0.1966(2) 0.2275(5) -0.2230(6) 0.0166(15) Uiso 1 1 d . . .
N21 N 0.10493(19) 0.2838(4) -0.5555(6) 0.0177(15) Uiso 1 1 d . . .
C22 C 0.0718(2) 0.3222(5) -0.5570(6) 0.0185(14) Uiso 1 1 d . . .
H22 H 0.0690 0.3548 -0.4956 0.022 Uiso 1 1 calc R . .
C23 C 0.0419(2) 0.3143(5) -0.6466(7) 0.0237(16) Uiso 1 1 d . . .
H23 H 0.0196 0.3416 -0.6445 0.028 Uiso 1 1 calc R . .
C24 C 0.0450(2) 0.2668(5) -0.7383(7) 0.0219(16) Uiso 1 1 d . . .
H24 H 0.0250 0.2622 -0.7986 0.026 Uiso 1 1 calc R . .
C25 C 0.0851(2) 0.1762(5) -0.8336(7) 0.0238(16) Uiso 1 1 d . . .
H25 H 0.0659 0.1685 -0.8957 0.029 Uiso 1 1 calc R . .
C26 C 0.1191(2) 0.1405(5) -0.8326(7) 0.0219(15) Uiso 1 1 d . . .
H26 H 0.1228 0.1099 -0.8948 0.026 Uiso 1 1 calc R . .
C27 C 0.1843(2) 0.1131(5) -0.7284(7) 0.0234(16) Uiso 1 1 d . . .
H27 H 0.1898 0.0813 -0.7874 0.028 Uiso 1 1 calc R . .
C28 C 0.2108(2) 0.1247(5) -0.6320(7) 0.0223(15) Uiso 1 1 d . . .
H28 H 0.2342 0.1000 -0.6253 0.027 Uiso 1 1 calc R . .
C29 C 0.2027(2) 0.1740(5) -0.5432(6) 0.0195(15) Uiso 1 1 d . . .
H29 H 0.2209 0.1808 -0.4784 0.023 Uiso 1 1 calc R . .
N30 N 0.16957(17) 0.2114(4) -0.5491(5) 0.0153(12) Uiso 1 1 d . . .
C31 C 0.14264(19) 0.1981(4) -0.6459(6) 0.0164(14) Uiso 1 1 d . . .
C32 C 0.1490(2) 0.1495(5) -0.7375(6) 0.0210(15) Uiso 1 1 d . . .
C33 C 0.0785(2) 0.2249(5) -0.7407(6) 0.0183(15) Uiso 1 1 d . . .
C34 C 0.1077(2) 0.2363(5) -0.6481(6) 0.0175(14) Uiso 1 1 d . . .
N41 N 0.13061(17) 0.3797(4) -0.3423(5) 0.0166(12) Uiso 1 1 d . . .
C42 C 0.1107(2) 0.3679(5) -0.2636(7) 0.0233(16) Uiso 1 1 d . . .
H42 H 0.1070 0.3131 -0.2404 0.028 Uiso 1 1 calc R . .
C43 C 0.0949(2) 0.4357(5) -0.2142(7) 0.0256(17) Uiso 1 1 d . . .
H43 H 0.0802 0.4256 -0.1615 0.031 Uiso 1 1 calc R . .
C44 C 0.1014(2) 0.5164(5) -0.2448(7) 0.0267(17) Uiso 1 1 d . . .
H44 H 0.0911 0.5613 -0.2120 0.032 Uiso 1 1 calc R . .
C45 C 0.1317(2) 0.6128(5) -0.3609(7) 0.0280(18) Uiso 1 1 d . . .
H45 H 0.1223 0.6601 -0.3308 0.034 Uiso 1 1 calc R . .
C46 C 0.1533(3) 0.6239(5) -0.4385(8) 0.0282(16) Uiso 1 1 d . . .
H46 H 0.1591 0.6782 -0.4582 0.034 Uiso 1 1 calc R . .
C47 C 0.1885(2) 0.5576(5) -0.5741(7) 0.0265(17) Uiso 1 1 d . . .
H47 H 0.1950 0.6101 -0.5987 0.032 Uiso 1 1 calc R . .
C48 C 0.1998(2) 0.4850(5) -0.6192(7) 0.0228(16) Uiso 1 1 d . . .
H48 H 0.2143 0.4876 -0.6738 0.027 Uiso 1 1 calc R . .
C49 C 0.1892(2) 0.4070(5) -0.5817(6) 0.0181(14) Uiso 1 1 d . . .
H49 H 0.1968 0.3583 -0.6134 0.022 Uiso 1 1 calc R . .
N50 N 0.16886(17) 0.3987(4) -0.5034(5) 0.0175(12) Uiso 1 1 d . . .
C51 C 0.1580(2) 0.4700(5) -0.4564(6) 0.0181(15) Uiso 1 1 d . . .
C52 C 0.1673(2) 0.5517(5) -0.4908(6) 0.0208(15) Uiso 1 1 d . . .
C53 C 0.1231(2) 0.5328(5) -0.3247(7) 0.0212(15) Uiso 1 1 d . . .
C54 C 0.1368(2) 0.4602(5) -0.3730(6) 0.0185(15) Uiso 1 1 d . . .
N61 N 0.35209(19) 0.2601(4) -0.3169(6) 0.0153(14) Uiso 1 1 d . . .
C62 C 0.3252(2) 0.3187(5) -0.3513(7) 0.0221(16) Uiso 1 1 d . . .
H62 H 0.3230 0.3638 -0.3039 0.027 Uiso 1 1 calc R . .
C63 C 0.3008(2) 0.3139(5) -0.4546(7) 0.0247(16) Uiso 1 1 d . . .
H63 H 0.2832 0.3561 -0.4762 0.030 Uiso 1 1 calc R . .
C64 C 0.3026(2) 0.2458(5) -0.5260(7) 0.0233(17) Uiso 1 1 d . . .
H64 H 0.2861 0.2416 -0.5948 0.028 Uiso 1 1 calc R . .
C65 C 0.3349(2) 0.1117(5) -0.5589(7) 0.0242(16) Uiso 1 1 d . . .
H65 H 0.3184 0.1019 -0.6264 0.029 Uiso 1 1 calc R . .
C66 C 0.3639(2) 0.0576(5) -0.5243(7) 0.0221(16) Uiso 1 1 d . . .
H66 H 0.3669 0.0121 -0.5699 0.027 Uiso 1 1 calc R . .
C67 C 0.4208(2) 0.0164(5) -0.3830(7) 0.0236(16) Uiso 1 1 d . . .
H67 H 0.4261 -0.0279 -0.4274 0.028 Uiso 1 1 calc R . .
C68 C 0.4433(2) 0.0324(5) -0.2791(6) 0.0212(15) Uiso 1 1 d . . .
H68 H 0.4637 -0.0019 -0.2524 0.025 Uiso 1 1 calc R . .
C69 C 0.4352(2) 0.1007(5) -0.2141(6) 0.0200(15) Uiso 1 1 d . . .
H69 H 0.4501 0.1096 -0.1435 0.024 Uiso 1 1 calc R . .
N70 N 0.40657(16) 0.1536(4) -0.2508(5) 0.0144(12) Uiso 1 1 d . . .
C71 C 0.3839(2) 0.1361(5) -0.3518(6) 0.0181(14) Uiso 1 1 d . . .
C72 C 0.3898(2) 0.0686(5) -0.4197(6) 0.0207(15) Uiso 1 1 d . . .
C73 C 0.3298(2) 0.1835(5) -0.4924(6) 0.0181(14) Uiso 1 1 d . . .
C74 C 0.3539(2) 0.1939(5) -0.3884(7) 0.0185(15) Uiso 1 1 d . . .
N81 N 0.36925(17) 0.2037(4) -0.0634(5) 0.0164(12) Uiso 1 1 d . . .
C82 C 0.3351(2) 0.1708(5) -0.0795(6) 0.0201(15) Uiso 1 1 d . . .
H82 H 0.3204 0.1729 -0.1513 0.024 Uiso 1 1 calc R . .
C83 C 0.3204(2) 0.1336(5) 0.0058(6) 0.0191(14) Uiso 1 1 d . . .
H83 H 0.2967 0.1103 -0.0095 0.023 Uiso 1 1 calc R . .
C84 C 0.3416(2) 0.1318(5) 0.1134(7) 0.0229(15) Uiso 1 1 d . . .
H84 H 0.3319 0.1087 0.1718 0.027 Uiso 1 1 calc R . .
C85 C 0.4026(2) 0.1636(5) 0.2413(7) 0.0233(16) Uiso 1 1 d . . .
H85 H 0.3940 0.1442 0.3037 0.028 Uiso 1 1 calc R . .
C86 C 0.4386(2) 0.1898(5) 0.2548(7) 0.0255(16) Uiso 1 1 d . . .
H86 H 0.4543 0.1864 0.3251 0.031 Uiso 1 1 calc R . .
C87 C 0.4892(2) 0.2522(5) 0.1691(8) 0.0265(18) Uiso 1 1 d . . .
H87 H 0.5064 0.2498 0.2367 0.032 Uiso 1 1 calc R . .
C88 C 0.4986(2) 0.2851(5) 0.0719(8) 0.0262(17) Uiso 1 1 d . . .
H88 H 0.5226 0.3046 0.0744 0.031 Uiso 1 1 calc R . .
C89 C 0.4727(2) 0.2890(5) -0.0283(7) 0.0230(16) Uiso 1 1 d . . .
H89 H 0.4800 0.3122 -0.0909 0.028 Uiso 1 1 calc R . .
N90 N 0.43767(19) 0.2610(4) -0.0392(6) 0.0162(15) Uiso 1 1 d . . .
C91 C 0.4280(2) 0.2276(5) 0.0564(6) 0.0184(15) Uiso 1 1 d . . .
C92 C 0.4524(2) 0.2230(5) 0.1601(7) 0.0212(15) Uiso 1 1 d . . .
C93 C 0.3776(2) 0.1647(5) 0.1347(6) 0.0215(15) Uiso 1 1 d . . .
C94 C 0.39061(19) 0.1988(4) 0.0413(6) 0.0164(14) Uiso 1 1 d . . .
N101 N 0.38198(16) 0.3844(4) -0.1295(5) 0.0151(12) Uiso 1 1 d . . .
C102 C 0.3616(2) 0.4072(5) -0.0542(7) 0.0218(15) Uiso 1 1 d . . .
H102 H 0.3517 0.3653 -0.0154 0.026 Uiso 1 1 calc R . .
C103 C 0.3548(2) 0.4915(5) -0.0320(7) 0.0217(16) Uiso 1 1 d . . .
H103 H 0.3406 0.5044 0.0211 0.026 Uiso 1 1 calc R . .
C104 C 0.3688(2) 0.5558(5) -0.0873(7) 0.0259(17) Uiso 1 1 d . . .
H104 H 0.3641 0.6121 -0.0732 0.031 Uiso 1 1 calc R . .
C105 C 0.4068(2) 0.5940(5) -0.2306(7) 0.0277(17) Uiso 1 1 d . . .
H105 H 0.4032 0.6513 -0.2204 0.033 Uiso 1 1 calc R . .
C106 C 0.4272(2) 0.5682(6) -0.3057(8) 0.0289(19) Uiso 1 1 d . . .
H106 H 0.4374 0.6088 -0.3458 0.035 Uiso 1 1 calc R . .
C107 C 0.4545(2) 0.4530(5) -0.4015(7) 0.0244(16) Uiso 1 1 d . . .
H107 H 0.4653 0.4911 -0.4435 0.029 Uiso 1 1 calc R . .
C108 C 0.4591(2) 0.3669(5) -0.4138(7) 0.0251(16) Uiso 1 1 d . . .
H108 H 0.4731 0.3468 -0.4641 0.030 Uiso 1 1 calc R . .
C109 C 0.4426(2) 0.3108(5) -0.3505(7) 0.0233(16) Uiso 1 1 d . . .
H109 H 0.4457 0.2532 -0.3600 0.028 Uiso 1 1 calc R . .
N110 N 0.42240(17) 0.3368(4) -0.2759(5) 0.0173(12) Uiso 1 1 d . . .
C111 C 0.4174(2) 0.4220(5) -0.2645(6) 0.0185(15) Uiso 1 1 d . . .
C112 C 0.4336(2) 0.4817(5) -0.3254(7) 0.0226(17) Uiso 1 1 d . . .
C113 C 0.3906(2) 0.5330(4) -0.1665(6) 0.0184(14) Uiso 1 1 d . . .
C114 C 0.3963(2) 0.4476(4) -0.1852(7) 0.0187(13) Uiso 1 1 d . . .
Os1 Os 0.152889(7) 0.289367(16) -0.432825(14) 0.01258(6) Uani 1 1 d . . .
Os2 Os 0.395054(8) 0.264740(16) -0.176239(17) 0.01312(6) Uani 1 1 d . . .
P1 P 0.26717(5) 0.03834(12) -0.31223(16) 0.0162(4) Uani 1 1 d D . .
F11 F 0.27115(13) 0.0340(3) -0.4399(4) 0.0240(10) Uani 1 1 d D . .
F12 F 0.31185(12) 0.0348(3) -0.2714(4) 0.0224(10) Uani 1 1 d D . .
F13 F 0.26580(12) -0.0628(3) -0.3098(4) 0.0235(10) Uani 1 1 d D . .
F14 F 0.26312(13) 0.0418(3) -0.1835(4) 0.0244(10) Uani 1 1 d D . .
F15 F 0.22271(12) 0.0421(3) -0.3513(4) 0.0247(10) Uani 1 1 d D . .
F16 F 0.26871(12) 0.1395(3) -0.3151(4) 0.0224(10) Uani 1 1 d D . .
P2 P 0.51602(6) 0.07410(14) -0.49445(18) 0.0229(4) Uani 1 1 d . . .
F21 F 0.51169(13) 0.0948(4) -0.6255(4) 0.0329(12) Uani 1 1 d . . .
F22 F 0.54771(15) 0.0061(4) -0.5044(5) 0.0410(14) Uani 1 1 d . . .
F23 F 0.48450(16) 0.0034(4) -0.5233(5) 0.0499(16) Uani 1 1 d . . .
F24 F 0.52045(13) 0.0543(3) -0.3651(4) 0.0315(11) Uani 1 1 d . . .
F25 F 0.48512(15) 0.1442(4) -0.4847(4) 0.0413(13) Uani 1 1 d . . .
F26 F 0.54783(14) 0.1456(3) -0.4670(4) 0.0369(12) Uani 1 1 d . . .
P3 P 0.53114(13) 0.5091(3) -0.0929(4) 0.0341(13) Uiso 0.652(6) 1 d PD A 1
F31 F 0.5713(3) 0.5498(7) -0.0605(9) 0.060(3) Uiso 0.652(6) 1 d PD A 1
F32 F 0.5478(3) 0.4147(7) -0.0965(11) 0.083(4) Uiso 0.652(6) 1 d PD A 1
F33 F 0.5331(2) 0.4968(6) 0.0392(7) 0.047(2) Uiso 0.652(6) 1 d PD A 1
F34 F 0.4904(3) 0.4705(7) -0.1191(9) 0.060 Uiso 0.652(6) 1 d PD A 1
F35 F 0.5135(3) 0.5990(6) -0.0835(9) 0.062(3) Uiso 0.652(6) 1 d PD A 1
F36 F 0.5301(4) 0.5223(8) -0.2232(8) 0.060 Uiso 0.652(6) 1 d PD A 1
P5 P 0.53134(19) 0.4925(5) -0.1058(6) 0.0187(18) Uiso 0.348(6) 1 d PD A 2
F51 F 0.5339(4) 0.4475(9) 0.0085(10) 0.034(4) Uiso 0.348(6) 1 d PD A 2
F52 F 0.5553(5) 0.5748(11) -0.0527(17) 0.067(6) Uiso 0.348(6) 1 d PD A 2
F53 F 0.5667(3) 0.4438(8) -0.1180(11) 0.025(3) Uiso 0.348(6) 1 d PD A 2
F54 F 0.4934(4) 0.5419(11) -0.1081(16) 0.060 Uiso 0.348(6) 1 d PD A 2
F55 F 0.5073(4) 0.4164(8) -0.1712(12) 0.040(4) Uiso 0.348(6) 1 d PD A 2
F56 F 0.5268(6) 0.5414(12) -0.2253(13) 0.060 Uiso 0.348(6) 1 d PD A 2
P4 P 0.27995(6) 0.58641(13) -0.3223(2) 0.0245(4) Uani 1 1 d . . .
F41 F 0.31512(17) 0.6463(4) -0.3080(7) 0.064(2) Uani 1 1 d . . .
F42 F 0.30670(16) 0.5059(3) -0.2940(5) 0.0396(13) Uani 1 1 d . . .
F43 F 0.27965(18) 0.5973(4) -0.1924(5) 0.0482(15) Uani 1 1 d . . .
F44 F 0.24450(16) 0.5252(4) -0.3357(5) 0.0410(14) Uani 1 1 d . . .
F45 F 0.25267(16) 0.6653(4) -0.3525(5) 0.0463(15) Uani 1 1 d . . .
F46 F 0.28052(17) 0.5742(4) -0.4520(5) 0.0500(16) Uani 1 1 d . . .
O1W O 0.5720(2) 0.2643(5) -0.6314(7) 0.055(2) Uiso 1 1 d . . .

loop_
_atom_site_aniso_label
_atom_site_aniso_U_11
_atom_site_aniso_U_22
_atom_site_aniso_U_33
_atom_site_aniso_U_23
_atom_site_aniso_U_13
_atom_site_aniso_U_12
Os1 0.01258(12) 0.01414(12) 0.01146(12) 0.00066(10) 0.00344(9) 0.00139(10)
Os2 0.01291(12) 0.01369(12) 0.01282(12) 0.00114(11) 0.00273(9) -0.00096(10)
P1 0.0172(10) 0.0183(10) 0.0129(8) -0.0008(7) 0.0028(8) -0.0002(7)
F11 0.029(2) 0.026(2) 0.018(2) -0.0043(18) 0.0074(19) -0.0033(19)
F12 0.017(2) 0.022(2) 0.026(2) -0.0015(18) -0.0004(18) -0.0002(17)
F13 0.031(3) 0.014(2) 0.025(2) 0.0007(17) 0.006(2) -0.0037(18)
F14 0.038(3) 0.026(2) 0.012(2) -0.0021(17) 0.0108(19) 0.001(2)
F15 0.018(2) 0.026(2) 0.030(3) 0.0011(19) 0.0058(19) 0.0011(18)
F16 0.024(2) 0.018(2) 0.025(2) 0.0003(17) 0.0037(19) 0.0006(17)
P2 0.0181(9) 0.0326(11) 0.0170(10) -0.0007(8) 0.0011(8) 0.0004(8)
F21 0.027(2) 0.055(3) 0.017(2) -0.003(2) 0.007(2) 0.004(2)
F22 0.039(3) 0.046(3) 0.038(3) -0.006(3) 0.006(3) 0.010(3)
F23 0.045(3) 0.070(4) 0.037(3) -0.015(3) 0.014(3) -0.032(3)
F24 0.028(2) 0.043(3) 0.023(3) 0.005(2) 0.005(2) 0.003(2)
F25 0.036(3) 0.058(4) 0.032(3) 0.004(2) 0.012(2) 0.023(3)
F26 0.037(3) 0.038(3) 0.035(3) -0.002(2) 0.006(2) -0.008(2)
P4 0.0238(11) 0.0219(10) 0.0269(12) 0.0020(8) 0.0026(8) 0.0015(9)
F41 0.043(4) 0.044(4) 0.105(6) 0.006(4) 0.015(4) -0.016(3)
F42 0.046(3) 0.027(3) 0.040(3) 0.008(2) -0.004(3) 0.015(2)
F43 0.059(4) 0.050(4) 0.030(3) -0.013(3) -0.005(3) 0.001(3)
F44 0.032(3) 0.051(4) 0.036(3) -0.002(3) -0.003(2) -0.016(3)
F45 0.051(3) 0.043(3) 0.047(4) 0.011(3) 0.015(3) 0.022(3)
F46 0.057(4) 0.066(4) 0.032(3) 0.016(3) 0.023(3) 0.029(3)

loop_
_atom_type_symbol
_atom_type_description
_atom_type_scat_dispersion_real
_atom_type_scat_dispersion_imag
_atom_type_scat_source
C C 0.0033 0.0016 'International Tables Vol C Tables 4.2.6.8 and 6.1.1.4'
H H 0.0000 0.0000 'International Tables Vol C Tables 4.2.6.8 and 6.1.1.4'
N N 0.0061 0.0033 'International Tables Vol C Tables 4.2.6.8 and 6.1.1.4'
F F 0.0171 0.0103 'International Tables Vol C Tables 4.2.6.8 and 6.1.1.4'
P P 0.1023 0.0942 'International Tables Vol C Tables 4.2.6.8 and 6.1.1.4'
Os Os -1.2165 7.6030 'International Tables Vol C Tables 4.2.6.8 and 6.1.1.4'
O O 0.0106 0.0060 'International Tables Vol C Tables 4.2.6.8 and 6.1.1.4'

loop_
_geom_angle_atom_site_label_1
_geom_angle_atom_site_label_2
_geom_angle_atom_site_label_3
_geom_angle
C2 N1 C14 117.2(7)
C2 N1 Os1 129.0(5)
C14 N1 Os1 113.2(5)
N1 C2 C3 123.1(7)
C2 C3 C4 120.2(7)
C3 C4 C13 118.3(8)
C6 C5 C13 120.1(8)
C5 C6 C12 121.9(7)
C8 C7 C12 119.9(7)
C7 C8 C9 120.3(8)
N10 C9 C8 121.4(8)
C9 N10 C11 118.4(6)
C9 N10 Os1 128.6(5)
C11 N10 Os1 113.0(5)
N10 C11 C12 123.4(7)
N10 C11 C14 117.4(7)
C12 C11 C14 119.2(7)
C11 C12 C7 116.6(7)
C11 C12 C6 118.7(7)
C7 C12 C6 124.7(7)
C4 C13 C14 118.5(7)
C4 C13 C5 123.3(8)
C14 C13 C5 118.2(7)
N1 C14 C13 122.7(7)
N1 C14 C11 115.6(7)
C13 C14 C11 121.7(7)
C22 N21 C34 116.7(7)
C22 N21 Os1 128.4(5)
C34 N21 Os1 114.9(5)
N21 C22 C23 122.3(7)
C24 C23 C22 120.6(7)
C23 C24 C33 119.6(8)
C26 C25 C33 121.1(7)
C25 C26 C32 121.0(7)
C28 C27 C32 119.7(7)
C27 C28 C29 120.2(7)
N30 C29 C28 122.2(7)
C29 N30 C31 117.3(6)
C29 N30 Os1 128.3(5)
C31 N30 Os1 114.3(4)
N30 C31 C32 123.2(6)
N30 C31 C34 115.9(6)
C32 C31 C34 120.8(7)
C27 C32 C31 117.3(7)
C27 C32 C26 124.6(7)
C31 C32 C26 118.0(7)
C34 C33 C24 116.9(7)
C34 C33 C25 118.9(7)
C24 C33 C25 124.1(7)
N21 C34 C33 124.0(7)
N21 C34 C31 115.8(7)
C33 C34 C31 120.2(7)
C42 N41 C54 118.4(6)
C42 N41 Os1 128.2(5)
C54 N41 Os1 113.4(5)
N41 C42 C43 122.1(7)
C44 C43 C42 119.2(8)
C43 C44 C53 121.1(8)
C46 C45 C53 122.4(8)
C45 C46 C52 120.6(7)
C48 C47 C52 119.3(8)
C47 C48 C49 119.0(7)
N50 C49 C48 123.6(7)
C49 N50 C51 118.2(6)
C49 N50 Os1 128.8(5)
C51 N50 Os1 112.9(5)
N50 C51 C54 117.6(6)
N50 C51 C52 121.6(6)
C54 C51 C52 120.8(7)
C47 C52 C51 118.3(7)
C47 C52 C46 124.2(7)
C51 C52 C46 117.5(7)
C44 C53 C45 125.7(7)
C44 C53 C54 115.6(7)
C45 C53 C54 118.7(7)
N41 C54 C51 116.6(6)
N41 C54 C53 123.4(7)
C51 C54 C53 120.0(7)
C62 N61 C74 117.0(7)
C62 N61 Os2 127.7(5)
C74 N61 Os2 114.9(5)
N61 C62 C63 122.4(7)
C62 C63 C64 120.1(8)
C63 C64 C73 118.9(8)
C66 C65 C73 120.6(8)
C65 C66 C72 122.1(7)
C68 C67 C72 118.5(7)
C67 C68 C69 119.9(7)
N70 C69 C68 122.2(7)
C69 N70 C71 117.6(6)
C69 N70 Os2 127.0(5)
C71 N70 Os2 115.3(5)
N70 C71 C72 123.3(7)
N70 C71 C74 116.1(6)
C72 C71 C74 120.5(7)
C71 C72 C67 118.4(7)
C71 C72 C66 117.6(7)
C67 C72 C66 124.0(7)
C74 C73 C64 117.6(7)
C74 C73 C65 118.3(7)
C64 C73 C65 124.1(7)
N61 C74 C73 124.0(7)
N61 C74 C71 115.2(7)
C73 C74 C71 120.7(7)
C82 N81 C94 117.6(6)
C82 N81 Os2 129.1(5)
C94 N81 Os2 113.3(5)
N81 C82 C83 123.4(7)
C84 C83 C82 119.0(7)
C83 C84 C93 119.9(7)
C86 C85 C93 122.4(7)
C85 C86 C92 120.1(8)
C88 C87 C92 117.0(8)
C89 C88 C87 121.2(8)
N90 C89 C88 123.0(8)
C89 N90 C91 116.6(7)
C89 N90 Os2 129.2(6)
C91 N90 Os2 114.2(5)
N90 C91 C92 123.4(7)
N90 C91 C94 114.8(7)
C92 C91 C94 121.8(7)
C91 C92 C87 118.9(7)
C91 C92 C86 118.3(7)
C87 C92 C86 122.8(8)
C84 C93 C94 116.9(7)
C84 C93 C85 125.1(7)
C94 C93 C85 118.0(7)
N81 C94 C91 117.6(6)
N81 C94 C93 123.2(7)
C91 C94 C93 119.3(7)
C102 N101 C114 117.5(6)
C102 N101 Os2 128.8(5)
C114 N101 Os2 113.7(4)
N101 C102 C103 122.3(7)
C104 C103 C102 121.1(7)
C103 C104 C113 117.4(7)
C106 C105 C113 120.4(8)
C105 C106 C112 122.5(8)
C108 C107 C112 119.3(7)
C107 C108 C109 119.5(7)
N110 C109 C108 122.5(7)
C109 N110 C111 118.1(6)
C109 N110 Os2 128.6(5)
C111 N110 Os2 113.2(5)
N110 C111 C112 122.0(7)
N110 C111 C114 117.0(6)
C112 C111 C114 120.9(7)
C107 C112 C111 118.5(7)
C107 C112 C106 124.1(8)
C111 C112 C106 117.4(7)
C114 C113 C104 118.8(7)
C114 C113 C105 118.0(7)
C104 C113 C105 123.2(7)
N101 C114 C113 122.9(7)
N101 C114 C111 116.4(6)
C113 C114 C111 120.7(7)
N1 Os1 N10 80.1(2)
N1 Os1 N30 100.3(2)
N10 Os1 N30 91.1(3)
N1 Os1 N21 175.4(2)
N10 Os1 N21 95.4(3)
N30 Os1 N21 78.9(2)
N1 Os1 N50 94.1(2)
N10 Os1 N50 172.9(3)
N30 Os1 N50 94.0(2)
N21 Os1 N50 90.5(3)
N1 Os1 N41 88.8(2)
N10 Os1 N41 96.2(2)
N30 Os1 N41 169.2(2)
N21 Os1 N41 92.4(2)
N50 Os1 N41 79.4(2)
N90 Os2 N81 79.8(3)
N90 Os2 N70 98.2(2)
N81 Os2 N70 93.1(2)
N90 Os2 N101 89.1(2)
N81 Os2 N101 94.9(2)
N70 Os2 N101 170.0(2)
N90 Os2 N110 96.4(3)
N81 Os2 N110 173.4(2)
N70 Os2 N110 92.7(2)
N101 Os2 N110 79.7(2)
N90 Os2 N61 176.3(2)
N81 Os2 N61 99.0(2)
N70 Os2 N61 78.3(2)
N101 Os2 N61 94.5(2)
N110 Os2 N61 85.1(3)
F11 P1 F14 179.5(3)
F11 P1 F16 90.6(3)
F14 P1 F16 89.9(3)
F11 P1 F15 90.1(3)
F14 P1 F15 89.9(3)
F16 P1 F15 89.7(2)
F11 P1 F13 89.1(3)
F14 P1 F13 90.4(3)
F16 P1 F13 179.7(3)
F15 P1 F13 90.5(2)
F11 P1 F12 90.6(2)
F14 P1 F12 89.4(3)
F16 P1 F12 90.2(2)
F15 P1 F12 179.3(3)
F13 P1 F12 89.6(2)
F24 P2 F23 90.2(3)
F24 P2 F21 179.6(4)
F23 P2 F21 90.2(3)
F24 P2 F22 90.6(3)
F23 P2 F22 90.9(3)
F21 P2 F22 89.5(3)
F24 P2 F25 89.8(3)
F23 P2 F25 90.6(3)
F21 P2 F25 90.1(3)
F22 P2 F25 178.4(3)
F24 P2 F26 90.5(3)
F23 P2 F26 179.3(3)
F21 P2 F26 89.1(3)
F22 P2 F26 89.0(3)
F25 P2 F26 89.5(3)
F35 P3 F34 88.8(6)
F35 P3 F31 89.3(6)
F34 P3 F31 176.8(7)
F35 P3 F33 88.5(6)
F34 P3 F33 90.2(6)
F31 P3 F33 87.1(6)
F35 P3 F36 91.5(6)
F34 P3 F36 91.1(6)
F31 P3 F36 91.6(6)
F33 P3 F36 178.7(7)
F35 P3 F32 176.4(7)
F34 P3 F32 89.1(7)
F31 P3 F32 92.6(7)
F33 P3 F32 88.5(6)
F36 P3 F32 91.6(7)
F53 P5 F51 87.5(8)
F53 P5 F54 173.5(10)
F51 P5 F54 97.9(9)
F53 P5 F55 87.9(8)
F51 P5 F55 91.4(8)
F54 P5 F55 88.3(9)
F53 P5 F56 95.0(9)
F51 P5 F56 177.4(11)
F54 P5 F56 79.6(10)
F55 P5 F56 88.2(10)
F53 P5 F52 92.4(9)
F51 P5 F52 94.8(9)
F54 P5 F52 90.8(10)
F55 P5 F52 173.7(10)
F56 P5 F52 85.5(11)
F41 P4 F43 89.7(4)
F41 P4 F46 90.5(4)
F43 P4 F46 179.1(4)
F41 P4 F45 90.9(4)
F43 P4 F45 90.8(3)
F46 P4 F45 90.1(3)
F41 P4 F44 179.4(4)
F43 P4 F44 89.9(3)
F46 P4 F44 89.9(3)
F45 P4 F44 89.6(3)
F41 P4 F42 90.2(3)
F43 P4 F42 90.0(3)
F46 P4 F42 89.1(3)
F45 P4 F42 178.7(4)
F44 P4 F42 89.4(3)

loop_
_geom_bond_atom_site_label_1
_geom_bond_atom_site_label_2
_geom_bond_distance
N1 C2 1.327(9)
N1 C14 1.390(10)
N1 Os1 2.048(7)
C2 C3 1.386(11)
C3 C4 1.389(11)
C4 C13 1.397(11)
C5 C6 1.346(11)
C5 C13 1.446(11)
C6 C12 1.434(11)
C7 C8 1.358(11)
C7 C12 1.416(11)
C8 C9 1.408(11)
C9 N10 1.341(10)
N10 C11 1.365(10)
N10 Os1 2.057(6)
C11 C12 1.403(10)
C11 C14 1.411(10)
C13 C14 1.394(11)
N21 C22 1.357(10)
N21 C34 1.374(10)
N21 Os1 2.065(7)
C22 C23 1.384(11)
C23 C24 1.367(11)
C24 C33 1.404(11)
C25 C26 1.367(10)
C25 C33 1.426(11)
C26 C32 1.430(11)
C27 C28 1.374(11)
C27 C32 1.403(10)
C28 C29 1.412(10)
C29 N30 1.340(9)
N30 C31 1.391(9)
N30 Os1 2.059(6)
C31 C32 1.410(10)
C31 C34 1.414(10)
C33 C34 1.397(11)
N41 C42 1.329(10)
N41 C54 1.360(9)
N41 Os1 2.071(6)
C42 C43 1.410(11)
C43 C44 1.365(12)
C44 C53 1.399(11)
C45 C46 1.359(12)
C45 C53 1.398(11)
C46 C52 1.451(11)
C47 C48 1.373(11)
C47 C52 1.400(11)
C48 C49 1.398(10)
C49 N50 1.330(9)
N50 C51 1.360(9)
N50 Os1 2.069(6)
C51 C54 1.406(10)
C51 C52 1.423(10)
C53 C54 1.426(10)
N61 C62 1.358(10)
N61 C74 1.371(10)
N61 Os2 2.078(7)
C62 C63 1.389(11)
C63 C64 1.394(11)
C64 C73 1.404(11)
C65 C66 1.363(11)
C65 C73 1.429(11)
C66 C72 1.435(11)
C67 C68 1.384(11)
C67 C72 1.404(11)
C68 C69 1.405(10)
C69 N70 1.346(9)
N70 C71 1.364(9)
N70 Os2 2.062(6)
C71 C72 1.393(10)
C71 C74 1.431(10)
C73 C74 1.397(11)
N81 C82 1.332(9)
N81 C94 1.354(9)
N81 Os2 2.058(6)
C82 C83 1.392(10)
C83 C84 1.379(11)
C84 C93 1.395(10)
C85 C86 1.360(11)
C85 C93 1.427(11)
C86 C92 1.446(11)
C87 C88 1.395(12)
C87 C92 1.409(11)
C88 C89 1.384(12)
C89 N90 1.341(10)
N90 C91 1.386(10)
N90 Os2 2.041(7)
C91 C92 1.393(11)
C91 C94 1.421(10)
C93 C94 1.423(10)
N101 C102 1.342(9)
N101 C114 1.371(9)
N101 Os2 2.063(6)
C102 C103 1.394(11)
C103 C104 1.376(11)
C104 C113 1.417(11)
C105 C106 1.354(12)
C105 C113 1.441(11)
C106 C112 1.418(12)
C107 C108 1.385(11)
C107 C112 1.392(11)
C108 C109 1.390(11)
C109 N110 1.346(10)
N110 C111 1.372(10)
N110 Os2 2.065(6)
C111 C112 1.403(11)
C111 C114 1.411(10)
C113 C114 1.395(9)
P1 F11 1.588(5)
P1 F14 1.601(4)
P1 F16 1.603(5)
P1 F15 1.605(5)
P1 F13 1.604(5)
P1 F12 1.615(5)
P2 F24 1.577(5)
P2 F23 1.597(6)
P2 F21 1.601(5)
P2 F22 1.607(6)
P2 F25 1.608(5)
P2 F26 1.612(5)
P3 F35 1.577(10)
P3 F34 1.587(10)
P3 F31 1.583(10)
P3 F33 1.603(9)
P3 F36 1.590(10)
P3 F32 1.619(12)
P5 F53 1.542(11)
P5 F51 1.547(12)
P5 F54 1.591(13)
P5 F55 1.606(13)
P5 F56 1.624(13)
P5 F52 1.630(14)
P4 F41 1.582(6)
P4 F43 1.589(6)
P4 F46 1.591(6)
P4 F45 1.597(6)
P4 F44 1.604(6)
P4 F42 1.603(5)
